data_7004665
loop_
_publ_author_name
'Mishra, Shashank'
'Jeanneau, Erwann'
'Daniele, St\'ephane'
'Ledoux, Gilles'

_publ_section_title
;
 Reactions of metal iodides as a simple route to heterometallics:
 synthesis, structural transformations, thermal and luminescent
 properties of novel hybrid iodoargentate derivatives templated by
 [YL8]3+ or [YL7]3+ cations (L = DMF or DMSO)
;
_journal_issue 44
_journal_name_full 'Dalton Transactions'
_journal_page_first 6296
_journal_page_last 6304
_journal_paper_doi 10.1039/B809964B
_journal_year 2008
_chemical_formula_moiety 'C24 H56 N8 O8 Y, Ag6 I9'
_chemical_formula_sum 'C24 H56 Ag6 I9 N8 O8 Y'
_chemical_formula_weight 2463.01
_space_group_IT_number 15
_symmetry_cell_setting monoclinic
_symmetry_space_group_name_Hall '-C 2yc'
_symmetry_space_group_name_H-M 'C 1 2/c 1'
_atom_sites_solution_hydrogens geom
_atom_sites_solution_primary direct
_audit_creation_date 07-12-20
_audit_creation_method CRYSTALS_ver_12.85
_cell_angle_alpha 90
_cell_angle_beta 114.6680(12)
_cell_angle_gamma 90
_cell_formula_units_Z 4
_cell_length_a 20.4477(5)
_cell_length_b 18.3889(5)
_cell_length_c 16.8329(3)
_cell_measurement_reflns_used 6765
_cell_measurement_temperature 150
_cell_measurement_theta_max 27.878
_cell_measurement_theta_min 0.730
_cell_volume 5751.7(2)
_computing_cell_refinement 'DENZO/SCALEPACK (Otwinowski & Minor, 1997)'
_computing_data_collection 'COLLECT (Nonius, 1997-2001).'
_computing_data_reduction 'DENZO/SCALEPACK (Otwinowski & Minor, 1997)'
_computing_molecular_graphics 'CAMERON (Watkin et al., 1996)'
_computing_publication_material 'CRYSTALS (Betteridge et al., 2003)'
_computing_structure_refinement 'CRYSTALS (Betteridge et al., 2003)'
_computing_structure_solution 'SIR97 (Altomare et al., 1999)'
_diffrn_ambient_temperature 150
_diffrn_measured_fraction_theta_full 0.997
_diffrn_measured_fraction_theta_max 0.997
_diffrn_measurement_device 'Nonius KappaCCD'
_diffrn_measurement_device_type Area
_diffrn_measurement_method '\f & \w scans'
_diffrn_radiation_monochromator graphite
_diffrn_radiation_type 'Mo K\a'
_diffrn_radiation_wavelength 0.71069
_diffrn_reflns_av_R_equivalents 0.030
_diffrn_reflns_limit_h_max 26
_diffrn_reflns_limit_h_min -26
_diffrn_reflns_limit_k_max 24
_diffrn_reflns_limit_k_min -20
_diffrn_reflns_limit_l_max 22
_diffrn_reflns_limit_l_min -22
_diffrn_reflns_number 12342
_diffrn_reflns_theta_full 27.879
_diffrn_reflns_theta_max 27.879
_diffrn_reflns_theta_min 1.727
_diffrn_standards_number 0
_exptl_absorpt_coefficient_mu 7.869
_exptl_absorpt_correction_T_max 0.15
_exptl_absorpt_correction_T_min 0.02
_exptl_absorpt_correction_type analytical
_exptl_absorpt_process_details
;
Analytical Absorption (De Meulenaer & Tompa, 1965)
;
_exptl_crystal_colour colorless
_exptl_crystal_density_diffrn 2.844
_exptl_crystal_density_method 'not measured'
_exptl_crystal_description block
_exptl_crystal_F_000 4471.999
_exptl_crystal_size_max 0.46
_exptl_crystal_size_mid 0.43
_exptl_crystal_size_min 0.24
_refine_diff_density_max 1.25
_refine_diff_density_min -2.37
_refine_ls_extinction_coef 43(4)
_refine_ls_extinction_method 'Larson (1970), Equation 22'
_refine_ls_goodness_of_fit_ref 1.0014
_refine_ls_hydrogen_treatment constr
_refine_ls_matrix_type full
_refine_ls_number_parameters 282
_refine_ls_number_reflns 5151
_refine_ls_number_restraints 18
_refine_ls_R_factor_all 0.0559
_refine_ls_R_factor_gt 0.0430
_refine_ls_shift/su_max 0.001013
_refine_ls_structure_factor_coef F
_refine_ls_weighting_details
;
Method, part 1, Chebychev polynomial, (Watkin, 1994, Prince, 1982)
[weight] = 1.0/[A~0~*T~0~(x)+A~1~*T~1~(x) ... +A~n-1~]*T~n-1~(x)]
where A~i~ are the Chebychev coefficients listed below and x= Fcalc/Fmax
Method = Robust Weighting (Prince, 1982)
W = [weight] * [1-(deltaF/6*sigmaF)^2^]^2^
A~i~ are:
0.881 0.545 0.570
;
_refine_ls_weighting_scheme calc
_refine_ls_wR_factor_all 0.0536
_refine_ls_wR_factor_gt 0.0471
_refine_ls_wR_factor_ref 0.0456
_reflns_limit_h_max 24
_reflns_limit_h_min -26
_reflns_limit_k_max 24
_reflns_limit_k_min 0
_reflns_limit_l_max 22
_reflns_limit_l_min 0
_reflns_number_gt 5497
_reflns_number_total 6836
_reflns_threshold_expression I>2.0\s(I)
_oxford_diffrn_Wilson_B_factor 0.00
_oxford_diffrn_Wilson_scale 0.00
_oxford_refine_ls_r_factor_ref 0.0397
_oxford_refine_ls_scale 0.04857(8)
_oxford_reflns_number_all 6815
_oxford_reflns_threshold_expression_ref I>3.0\s(I)
_oxford_structure_analysis_title 'scale in C 2/c'
_cod_data_source_file B809964B.txt
_cod_data_source_block complex_4
_cod_depositor_comments
;
The following automatic conversions were performed:
'_symmetry_cell_setting' value 'Monoclinic' changed to 'monoclinic'
according to '/home/saulius/struct/CIF-dictionaries/cif_core.dic'
dictionary named 'cif_core.dic' version 2.4.1 from 2010-06-29.

Automatic conversion script
Id: cif_fix_enum 1527 2010-12-29 10:47:43Z saulius 
;
_cod_original_sg_symbol_H-M 'C 1 2/c 1 '
_cod_database_code 7004665

loop_
_symmetry_equiv_pos_as_xyz
x,y,z
-x,-y,-z
x+1/2,y+1/2,z
-x+1/2,-y+1/2,-z
-x,y,-z+1/2
x,-y,z+1/2
-x+1/2,y+1/2,-z+1/2
x+1/2,-y+1/2,z+1/2

loop_
_atom_site_label
_atom_site_type_symbol
_atom_site_fract_x
_atom_site_fract_y
_atom_site_fract_z
_atom_site_U_iso_or_equiv
_atom_site_occupancy
_atom_site_adp_type
_atom_site_refinement_flags_posn
_atom_site_refinement_flags_adp
_atom_site_refinement_flags_occupancy
_atom_site_disorder_assembly
_atom_site_disorder_group
_oxford_atom_site_special_shape
_atom_site_attached_hydrogens
C1 C 0.6486(4) 0.8467(4) 0.7410(4) 0.0292 1.0000 Uani . . . . . . .
C2 C 0.6929(5) 0.9659(4) 0.7996(7) 0.0457 1.0000 Uani . . . . . . .
C3 C 0.7409(4) 0.9007(5) 0.7056(6) 0.0411 1.0000 Uani . . . . . . .
C4 C 0.4509(4) 0.9120(4) 0.5926(5) 0.0295 1.0000 Uani . . . . . . .
C5 C 0.3939(5) 0.9840(7) 0.4625(9) 0.0759 1.0000 Uani . . . . . . .
C6 C 0.4503(6) 0.8667(8) 0.4593(6) 0.0694 1.0000 Uani . . . . . . .
C7 C 0.3503(4) 0.7019(4) 0.6076(5) 0.0340 1.0000 Uani . . . . . . .
C8 C 0.2360(4) 0.6435(4) 0.5212(5) 0.0355 1.0000 Uani . . . . . . .
C9 C 0.3250(4) 0.6684(5) 0.4599(5) 0.0374 1.0000 Uani . . . . . . .
C10 C 0.5734(12) 0.6364(11) 0.7129(12) 0.0277 0.3309 Uani . U . 1 1 . .
C11 C 0.5286(19) 0.6240(15) 0.5546(17) 0.0549 0.3309 Uani . U . 1 1 . .
C12 C 0.577(3) 0.5182(19) 0.655(3) 0.1050 0.3309 Uani . U . 1 1 . .
C13 C 0.5509(7) 0.6608(6) 0.6357(7) 0.0375 0.6691 Uani . U . 1 2 . .
C14 C 0.5761(11) 0.5574(8) 0.7280(10) 0.0673 0.6691 Uani . U . 1 2 . .
C15 C 0.5530(16) 0.5440(10) 0.5754(15) 0.1050 0.6691 Uani . U . 1 2 . .
N1 N 0.6916(3) 0.9016(3) 0.7479(4) 0.0276 1.0000 Uani . . . . . . .
N2 N 0.4330(3) 0.9221(4) 0.5091(4) 0.0345 1.0000 Uani . . . . . . .
N3 N 0.3053(3) 0.6738(3) 0.5319(4) 0.0282 1.0000 Uani . . . . . . .
N4 N 0.5579(3) 0.5919(3) 0.6451(4) 0.0329 1.0000 Uani . . . . . . .
O1 O 0.6092(3) 0.8438(3) 0.7813(3) 0.0303 1.0000 Uani . . . . . . .
O2 O 0.4846(3) 0.8592(3) 0.6340(3) 0.0386 1.0000 Uani . . . . . . .
O3 O 0.4117(3) 0.7243(3) 0.6222(3) 0.0360 1.0000 Uani . . . . . . .
O4 O 0.5586(3) 0.7034(3) 0.6983(4) 0.0380 1.0000 Uani . . . . . . .
I1 I 0.74174(2) 0.83558(3) 0.27325(3) 0.0317 1.0000 Uani . . . . . . .
I2 I 0.5000 0.91571(3) 0.2500 0.0254 1.0000 Uani S T . . . . .
I3 I 0.64137(2) 0.79285(2) 0.47451(3) 0.0292 1.0000 Uani . . . . . . .
I4 I 0.43635(2) 0.68145(3) 0.32258(3) 0.0289 1.0000 Uani . . . . . . .
I5 I 0.66286(3) 0.54410(3) 0.44267(3) 0.0381 1.0000 Uani . . . . . . .
Ag1 Ag 0.60853(3) 0.81094(3) 0.28503(4) 0.0334 1.0000 Uani . . . . . . .
Ag2 Ag 0.58545(3) 0.66725(3) 0.35737(4) 0.0353 1.0000 Uani . . . . . . .
Ag3 Ag 0.73115(4) 0.66422(4) 0.54856(4) 0.0450 1.0000 Uani . . . . . . .
Y8 Y 0.5000 0.78390(5) 0.7500 0.0216 1.0000 Uani S T . . . . .
H11 H 0.6477 0.8081 0.7048 0.0335 1.0000 Uiso R . . . . . .
H21 H 0.7166 1.0049 0.7840 0.0682 1.0000 Uiso R . . . . . .
H22 H 0.7183 0.9553 0.8606 0.0682 1.0000 Uiso R . . . . . .
H23 H 0.6447 0.9804 0.7875 0.0682 1.0000 Uiso R . . . . . .
H31 H 0.7300 0.9404 0.6649 0.0641 1.0000 Uiso R . . . . . .
H32 H 0.7896 0.9055 0.7495 0.0639 1.0000 Uiso R . . . . . .
H33 H 0.7358 0.8553 0.6750 0.0641 1.0000 Uiso R . . . . . .
H41 H 0.4374 0.9475 0.6223 0.0360 1.0000 Uiso R . . . . . .
H51 H 0.4131 0.9997 0.4221 0.1109 1.0000 Uiso R . . . . . .
H52 H 0.3989 1.0226 0.5030 0.1110 1.0000 Uiso R . . . . . .
H53 H 0.3439 0.9725 0.4310 0.1110 1.0000 Uiso R . . . . . .
H61 H 0.4758 0.8889 0.4291 0.1040 1.0000 Uiso R . . . . . .
H62 H 0.4799 0.8295 0.4981 0.1040 1.0000 Uiso R . . . . . .
H63 H 0.4066 0.8453 0.4174 0.1040 1.0000 Uiso R . . . . . .
H71 H 0.3351 0.7049 0.6526 0.0411 1.0000 Uiso R . . . . . .
H81 H 0.1978 0.6646 0.4705 0.0491 1.0000 Uiso R . . . . . .
H82 H 0.2279 0.6546 0.5723 0.0490 1.0000 Uiso R . . . . . .
H83 H 0.2367 0.5916 0.5143 0.0491 1.0000 Uiso R . . . . . .
H91 H 0.2871 0.6880 0.4083 0.0541 1.0000 Uiso R . . . . . .
H92 H 0.3683 0.6957 0.4731 0.0539 1.0000 Uiso R . . . . . .
H93 H 0.3328 0.6183 0.4502 0.0542 1.0000 Uiso R . . . . . .
H101 H 0.5945 0.6184 0.7699 0.0361 0.3309 Uiso R . . 1 1 . .
H111 H 0.4946 0.5907 0.5146 0.0850 0.3309 Uiso R . . 1 1 . .
H112 H 0.5673 0.6323 0.5373 0.0850 0.3309 Uiso R . . 1 1 . .
H113 H 0.5050 0.6692 0.5543 0.0850 0.3309 Uiso R . . 1 1 . .
H131 H 0.5395 0.6805 0.5807 0.0430 0.6691 Uiso R . . 1 2 . .
H141 H 0.5657 0.5064 0.7191 0.0950 0.6691 Uiso R . . 1 2 . .
H142 H 0.6263 0.5641 0.7643 0.0951 0.6691 Uiso R . . 1 2 . .
H143 H 0.5481 0.5787 0.7557 0.0950 0.6691 Uiso R . . 1 2 . .
H151 H 0.5267 0.5011 0.5770 0.1800 0.6691 Uiso R . . 1 2 . .
H152 H 0.6007 0.5306 0.5830 0.1800 0.6691 Uiso R . . 1 2 . .
H153 H 0.5287 0.5682 0.5203 0.1800 0.6691 Uiso R . . 1 2 . .
H121 H 0.5822 0.5017 0.7110 0.1770 0.3309 Uiso R . . 1 1 . .
H122 H 0.6218 0.5115 0.6496 0.1770 0.3309 Uiso R . . 1 1 . .
H123 H 0.5400 0.4909 0.6099 0.1770 0.3309 Uiso R . . 1 1 . .

loop_
_atom_site_aniso_label
_atom_site_aniso_U_11
_atom_site_aniso_U_22
_atom_site_aniso_U_33
_atom_site_aniso_U_23
_atom_site_aniso_U_13
_atom_site_aniso_U_12
C1 0.024(3) 0.033(3) 0.027(3) 0.001(3) 0.007(3) -0.001(3)
C2 0.039(4) 0.032(4) 0.069(6) -0.004(4) 0.025(4) -0.001(3)
C3 0.031(4) 0.055(5) 0.046(4) 0.012(4) 0.024(3) 0.002(3)
C4 0.026(3) 0.030(3) 0.033(3) -0.005(3) 0.014(3) 0.001(3)
C5 0.039(5) 0.076(7) 0.099(9) 0.061(7) 0.014(5) 0.008(5)
C6 0.050(5) 0.131(11) 0.035(5) -0.017(5) 0.025(4) 0.004(6)
C7 0.028(3) 0.038(4) 0.041(4) -0.012(3) 0.020(3) -0.003(3)
C8 0.022(3) 0.032(4) 0.048(4) -0.003(3) 0.010(3) -0.006(3)
C9 0.028(4) 0.046(4) 0.034(4) -0.007(3) 0.009(3) -0.014(3)
C10 0.049(8) 0.024(7) 0.019(6) -0.004(6) 0.022(6) 0.001(6)
C11 0.098(14) 0.036(9) 0.038(9) -0.010(8) 0.035(9) 0.009(9)
C12 0.21(3) 0.047(11) 0.104(16) -0.048(12) 0.106(19) -0.033(14)
C13 0.054(6) 0.033(5) 0.021(4) -0.007(4) 0.011(4) -0.007(5)
C14 0.106(12) 0.037(7) 0.050(7) -0.002(6) 0.023(8) -0.005(7)
C15 0.21(3) 0.049(9) 0.107(15) -0.046(10) 0.112(18) -0.040(12)
N1 0.020(2) 0.033(3) 0.031(3) 0.010(2) 0.012(2) 0.003(2)
N2 0.028(3) 0.047(4) 0.024(3) 0.008(2) 0.007(2) -0.001(3)
N3 0.015(2) 0.033(3) 0.034(3) -0.007(2) 0.008(2) -0.005(2)
N4 0.039(3) 0.033(3) 0.034(3) -0.004(2) 0.022(3) -0.003(3)
O1 0.027(2) 0.033(3) 0.032(2) -0.001(2) 0.013(2) -0.0112(19)
O2 0.033(3) 0.055(3) 0.029(2) 0.015(2) 0.014(2) 0.002(2)
O3 0.023(2) 0.045(3) 0.040(3) -0.017(2) 0.013(2) -0.007(2)
O4 0.026(2) 0.038(3) 0.053(3) -0.010(2) 0.019(2) 0.004(2)
I1 0.0269(2) 0.0352(2) 0.0367(2) 0.00199(18) 0.01695(18) 0.00318(17)
I2 0.0239(3) 0.0247(3) 0.0277(3) 0.0000 0.0108(2) 0.0000
I3 0.0268(2) 0.0341(2) 0.0251(2) 0.00008(16) 0.00937(17) 0.00216(16)
I4 0.0265(2) 0.0349(2) 0.0282(2) 0.00412(16) 0.01430(17) -0.00256(17)
I5 0.0373(3) 0.0309(2) 0.0457(3) 0.00965(19) 0.0169(2) 0.00613(19)
Ag1 0.0341(3) 0.0338(3) 0.0372(3) 0.0013(2) 0.0197(2) 0.0034(2)
Ag2 0.0343(3) 0.0357(3) 0.0362(3) 0.0067(2) 0.0151(2) 0.0057(2)
Ag3 0.0452(3) 0.0467(4) 0.0448(3) 0.0050(3) 0.0204(3) 0.0017(3)
Y8 0.0176(4) 0.0244(4) 0.0237(4) 0.0000 0.0096(3) 0.0000

loop_
_atom_type_symbol
_atom_type_scat_dispersion_real
_atom_type_scat_dispersion_imag
_atom_type_scat_Cromer_Mann_a1
_atom_type_scat_Cromer_Mann_b1
_atom_type_scat_Cromer_Mann_a2
_atom_type_scat_Cromer_Mann_b2
_atom_type_scat_Cromer_Mann_a3
_atom_type_scat_Cromer_Mann_b3
_atom_type_scat_Cromer_Mann_a4
_atom_type_scat_Cromer_Mann_b4
_atom_type_scat_Cromer_Mann_c
_atom_type_scat_source
C 0.0033 0.0016 2.3100 20.8439 1.0200 10.2075 1.5886 0.5687 0.8650 51.6512 0.2156 'International Tables Vol C 4.2.6.8 and 6.1.1.4'
H 0.0000 0.0000 0.4930 10.5109 0.3229 26.1257 0.1402 3.1424 0.0408 57.7998 0.0030 'International Tables Vol C 4.2.6.8 and 6.1.1.4'
O 0.0106 0.0060 3.0485 13.2771 2.2868 5.7011 1.5463 0.3239 0.8670 32.9089 0.2508 'International Tables Vol C 4.2.6.8 and 6.1.1.4'
S 0.1246 0.1234 6.9053 1.4679 5.2034 22.2151 1.4379 0.2536 1.5863 56.1720 0.8669 'International Tables Vol C 4.2.6.8 and 6.1.1.4'
Y -2.7962 3.5667 17.7760 1.4029 10.2946 12.8006 5.7263 0.1256 3.2659 104.3540 1.9121 'International Tables Vol C 4.2.6.8 and 6.1.1.4'
Ag -0.8971 1.1015 19.2808 0.6446 16.6885 7.4726 4.8045 24.6605 1.0463 99.8156 5.1790 'International Tables Vol C 4.2.6.8 and 6.1.1.4'
I -0.4742 1.8119 20.1472 4.3470 18.9949 0.3814 7.5138 27.7660 2.2735 66.8776 4.0712 'International Tables Vol C 4.2.6.8 and 6.1.1.4'
N 0.0061 0.0033 12.2126 0.0057 3.1322 9.8933 2.0125 28.9975 1.1663 0.5826 -11.5290 'International Tables Vol C 4.2.6.8 and 6.1.1.4'

loop_
_geom_angle_atom_site_label_1
_geom_angle_site_symmetry_1
_geom_angle_atom_site_label_2
_geom_angle_site_symmetry_2
_geom_angle_atom_site_label_3
_geom_angle_site_symmetry_3
_geom_angle
_geom_angle_publ_flag
N1 . C1 . O1 . 123.0(7) yes
N1 . C1 . H11 . 118.3 no
O1 . C1 . H11 . 118.7 no
N1 . C2 . H21 . 109.1 no
N1 . C2 . H22 . 110.0 no
H21 . C2 . H22 . 109.6 no
N1 . C2 . H23 . 109.7 no
H21 . C2 . H23 . 108.9 no
H22 . C2 . H23 . 109.5 no
N1 . C3 . H31 . 109.7 no
N1 . C3 . H32 . 109.2 no
H31 . C3 . H32 . 109.5 no
N1 . C3 . H33 . 109.2 no
H31 . C3 . H33 . 109.6 no
H32 . C3 . H33 . 109.7 no
N2 . C4 . O2 . 124.2(7) yes
N2 . C4 . H41 . 117.6 no
O2 . C4 . H41 . 118.2 no
N2 . C5 . H51 . 109.2 no
N2 . C5 . H52 . 109.4 no
H51 . C5 . H52 . 109.0 no
N2 . C5 . H53 . 110.7 no
H51 . C5 . H53 . 109.4 no
H52 . C5 . H53 . 109.1 no
N2 . C6 . H61 . 109.0 no
N2 . C6 . H62 . 110.1 no
H61 . C6 . H62 . 109.4 no
N2 . C6 . H63 . 109.6 no
H61 . C6 . H63 . 109.2 no
H62 . C6 . H63 . 109.6 no
N3 . C7 . O3 . 123.8(7) yes
N3 . C7 . H71 . 118.1 no
O3 . C7 . H71 . 118.1 no
N3 . C8 . H81 . 109.9 no
N3 . C8 . H82 . 109.1 no
H81 . C8 . H82 . 109.0 no
N3 . C8 . H83 . 109.3 no
H81 . C8 . H83 . 109.9 no
H82 . C8 . H83 . 109.6 no
N3 . C9 . H91 . 109.4 no
N3 . C9 . H92 . 109.0 no
H91 . C9 . H92 . 109.4 no
N3 . C9 . H93 . 109.6 no
H91 . C9 . H93 . 109.6 no
H92 . C9 . H93 . 109.9 no
N4 . C10 . O4 . 118.6(15) yes
N4 . C10 . H101 . 120.4 no
O4 . C10 . H101 . 121.0 no
N4 . C11 . H111 . 108.9 no
N4 . C11 . H112 . 109.8 no
H111 . C11 . H112 . 109.6 no
N4 . C11 . H113 . 109.4 no
H111 . C11 . H113 . 109.4 no
H112 . C11 . H113 . 109.6 no
N4 . C12 . H121 . 109.3 no
N4 . C12 . H122 . 110.3 no
H121 . C12 . H122 . 109.5 no
N4 . C12 . H123 . 108.9 no
H121 . C12 . H123 . 109.5 no
H122 . C12 . H123 . 109.4 no
N4 . C13 . O4 . 122.8(10) yes
N4 . C13 . H131 . 118.5 no
O4 . C13 . H131 . 118.6 no
N4 . C14 . H141 . 109.2 no
N4 . C14 . H142 . 109.8 no
H141 . C14 . H142 . 109.4 no
N4 . C14 . H143 . 109.1 no
H141 . C14 . H143 . 109.6 no
H142 . C14 . H143 . 109.6 no
N4 . C15 . H151 . 109.2 no
N4 . C15 . H152 . 109.1 no
H151 . C15 . H152 . 109.6 no
N4 . C15 . H153 . 109.6 no
H151 . C15 . H153 . 109.7 no
H152 . C15 . H153 . 109.6 no
C2 . N1 . C3 . 117.1(6) yes
C2 . N1 . C1 . 121.3(6) yes
C3 . N1 . C1 . 121.6(7) yes
C6 . N2 . C5 . 117.3(9) yes
C6 . N2 . C4 . 119.5(7) yes
C5 . N2 . C4 . 123.1(9) yes
C8 . N3 . C9 . 118.0(6) yes
C8 . N3 . C7 . 121.1(6) yes
C9 . N3 . C7 . 120.8(6) yes
C11 . N4 . C12 . 118(2) yes
C11 . N4 . C10 . 118.6(14) yes
C12 . N4 . C10 . 123(2) yes
C15 . N4 . C14 . 115.2(12) yes
C15 . N4 . C13 . 122.8(11) yes
C14 . N4 . C13 . 121.9(9) yes
C1 . O1 . Y8 . 131.8(4) yes
C4 . O2 . Y8 . 143.5(5) yes
C7 . O3 . Y8 . 129.9(5) yes
C10 . O4 . Y8 . 132.4(9) yes
C13 . O4 . Y8 . 144.1(7) yes
Ag3 4_666 I1 . Ag1 . 72.22(2) yes
Ag1 5_655 I2 . Ag1 . 93.40(3) yes
Ag3 4_666 I3 . Ag1 . 68.98(2) yes
Ag3 4_666 I3 . Ag2 . 104.10(2) yes
Ag1 . I3 . Ag2 . 61.376(17) yes
Ag3 4_666 I3 . Ag3 . 80.70(2) yes
Ag1 . I3 . Ag3 . 111.40(2) yes
Ag2 . I3 . Ag3 . 69.57(2) yes
Ag1 5_655 I4 . Ag2 5_655 63.143(18) yes
Ag1 5_655 I4 . Ag2 . 103.58(2) yes
Ag2 5_655 I4 . Ag2 . 83.76(2) yes
Ag2 . I5 . Ag3 . 73.40(2) yes
Ag3 4_666 Ag1 . I3 . 54.230(17) yes
Ag3 4_666 Ag1 . I4 5_655 125.50(2) yes
I3 . Ag1 . I4 5_655 116.52(2) yes
Ag3 4_666 Ag1 . I1 . 53.403(18) yes
I3 . Ag1 . I1 . 107.24(2) yes
I4 5_655 Ag1 . I1 . 98.61(2) yes
Ag3 4_666 Ag1 . I2 . 119.70(2) yes
I3 . Ag1 . I2 . 96.097(18) yes
I4 5_655 Ag1 . I2 . 114.57(2) yes
I1 . Ag1 . I2 . 124.81(2) yes
Ag3 4_666 Ag1 . Ag2 . 92.59(2) yes
I3 . Ag1 . Ag2 . 58.492(18) yes
I4 5_655 Ag1 . Ag2 . 58.175(18) yes
I1 . Ag1 . Ag2 . 118.74(2) yes
I2 . Ag1 . Ag2 . 116.16(2) yes
I3 . Ag2 . I4 5_655 118.66(2) yes
I3 . Ag2 . I4 . 98.52(2) yes
I4 5_655 Ag2 . I4 . 95.29(2) yes
I3 . Ag2 . Ag1 . 60.132(18) yes
I4 5_655 Ag2 . Ag1 . 58.682(18) yes
I4 . Ag2 . Ag1 . 99.75(2) yes
I3 . Ag2 . I5 . 108.29(2) yes
I4 5_655 Ag2 . I5 . 114.80(2) yes
I4 . Ag2 . I5 . 120.35(2) yes
Ag1 . Ag2 . I5 . 139.86(3) yes
I3 . Ag2 . Ag3 . 55.122(18) yes
I4 5_655 Ag2 . Ag3 . 134.10(2) yes
I4 . Ag2 . Ag3 . 129.88(2) yes
Ag1 . Ag2 . Ag3 . 100.10(2) yes
I5 . Ag2 . Ag3 . 53.621(19) yes
Ag2 . Ag3 . Ag1 4_666 166.37(3) yes
Ag2 . Ag3 . I3 . 55.309(17) yes
Ag1 4_666 Ag3 . I3 . 117.87(3) yes
Ag2 . Ag3 . I3 4_666 110.81(2) yes
Ag1 4_666 Ag3 . I3 4_666 56.791(17) yes
I3 . Ag3 . I3 4_666 99.30(2) yes
Ag2 . Ag3 . I5 . 52.982(18) yes
Ag1 4_666 Ag3 . I5 . 133.84(3) yes
I3 . Ag3 . I5 . 107.84(3) yes
I3 4_666 Ag3 . I5 . 111.39(3) yes
Ag2 . Ag3 . I1 4_666 136.41(3) yes
Ag1 4_666 Ag3 . I1 4_666 54.378(17) yes
I3 . Ag3 . I1 4_666 105.17(3) yes
I3 4_666 Ag3 . I1 4_666 110.74(3) yes
I5 . Ag3 . I1 4_666 120.05(3) yes
O3 . Y8 . O3 5_656 126.1(3) yes
O3 . Y8 . O1 5_656 74.08(17) yes
O3 5_656 Y8 . O1 5_656 134.43(17) yes
O3 . Y8 . O1 . 134.43(17) yes
O3 5_656 Y8 . O1 . 74.08(17) yes
O1 5_656 Y8 . O1 . 123.9(3) yes
O3 . Y8 . O2 . 74.4(2) yes
O3 5_656 Y8 . O2 . 144.42(18) yes
O1 5_656 Y8 . O2 . 75.32(18) yes
O1 . Y8 . O2 . 71.86(18) yes
O3 . Y8 . O2 5_656 144.42(18) yes
O3 5_656 Y8 . O2 5_656 74.4(2) yes
O1 5_656 Y8 . O2 5_656 71.86(18) yes
O1 . Y8 . O2 5_656 75.32(18) yes
O2 . Y8 . O2 5_656 106.1(3) yes
O3 . Y8 . O4 . 71.59(18) yes
O3 5_656 Y8 . O4 . 74.4(2) yes
O1 5_656 Y8 . O4 . 144.90(18) yes
O1 . Y8 . O4 . 77.80(18) yes
O2 . Y8 . O4 . 88.6(2) yes
O3 . Y8 . O4 5_656 74.4(2) yes
O3 5_656 Y8 . O4 5_656 71.59(18) yes
O1 5_656 Y8 . O4 5_656 77.80(18) yes
O1 . Y8 . O4 5_656 144.90(18) yes
O2 . Y8 . O4 5_656 143.21(19) yes
O2 5_656 Y8 . O4 . 143.21(19) yes
O2 5_656 Y8 . O4 5_656 88.6(2) yes
O4 . Y8 . O4 5_656 99.6(3) yes

loop_
_geom_bond_atom_site_label_1
_geom_bond_site_symmetry_1
_geom_bond_atom_site_label_2
_geom_bond_site_symmetry_2
_geom_bond_distance
_geom_bond_publ_flag
C1 . N1 . 1.312(9) yes
C1 . O1 . 1.251(8) yes
C1 . H11 . 0.932 no
C2 . N1 . 1.462(10) yes
C2 . H21 . 0.960 no
C2 . H22 . 0.958 no
C2 . H23 . 0.958 no
C3 . N1 . 1.457(9) yes
C3 . H31 . 0.961 no
C3 . H32 . 0.965 no
C3 . H33 . 0.963 no
C4 . N2 . 1.311(9) yes
C4 . O2 . 1.224(9) yes
C4 . H41 . 0.931 no
C5 . N2 . 1.423(11) yes
C5 . H51 . 0.961 no
C5 . H52 . 0.960 no
C5 . H53 . 0.959 no
C6 . N2 . 1.452(13) yes
C6 . H61 . 0.959 no
C6 . H62 . 0.965 no
C6 . H63 . 0.962 no
C7 . N3 . 1.326(9) yes
C7 . O3 . 1.246(9) yes
C7 . H71 . 0.931 no
C8 . N3 . 1.461(8) yes
C8 . H81 . 0.965 no
C8 . H82 . 0.964 no
C8 . H83 . 0.962 no
C9 . N3 . 1.433(10) yes
C9 . H91 . 0.961 no
C9 . H92 . 0.959 no
C9 . H93 . 0.959 no
C10 . N4 . 1.332(19) yes
C10 . O4 . 1.27(2) yes
C10 . H101 . 0.932 no
C11 . N4 . 1.51(3) yes
C11 . H111 . 0.960 no
C11 . H112 . 0.962 no
C11 . H113 . 0.961 no
C12 . N4 . 1.40(4) yes
C12 . H121 . 0.959 no
C12 . H122 . 0.959 no
C12 . H123 . 0.959 no
C13 . N4 . 1.277(13) yes
C13 . O4 . 1.270(12) yes
C13 . H131 . 0.930 no
C14 . N4 . 1.433(16) yes
C14 . H141 . 0.960 no
C14 . H142 . 0.958 no
C14 . H143 . 0.960 no
C15 . N4 . 1.436(16) yes
C15 . H151 . 0.961 no
C15 . H152 . 0.961 no
C15 . H153 . 0.961 no
O1 . Y8 . 2.344(4) yes
O2 . Y8 . 2.305(5) yes
O3 . Y8 . 2.418(5) yes
O4 . Y8 . 2.292(5) yes
O4 . Y8 . 2.292(5) yes
I1 . Ag3 4_666 2.8136(8) yes
I1 . Ag1 . 2.8487(7) yes
I2 . Ag1 5_655 2.8093(7) yes
I2 . Ag1 . 2.8093(7) yes
I3 . Ag3 4_666 2.9007(8) yes
I3 . Ag1 . 2.9911(7) yes
I3 . Ag2 . 2.9407(7) yes
I3 . Ag3 . 2.9340(8) yes
I4 . Ag1 5_655 2.8993(7) yes
I4 . Ag2 5_655 2.8836(7) yes
I4 . Ag2 . 2.8664(7) yes
I5 . Ag2 . 2.7924(7) yes
I5 . Ag3 . 2.8157(9) yes
Ag1 . Ag3 4_666 3.3371(9) yes
Ag1 . Ag2 . 3.0277(8) yes
Ag2 . Ag3 . 3.3515(9) yes

loop_
_geom_hbond_atom_site_label_D
_geom_hbond_site_symmetry_D
_geom_hbond_atom_site_label_H
_geom_hbond_site_symmetry_H
_geom_hbond_atom_site_label_A
_geom_hbond_site_symmetry_A
_geom_hbond_angle_DHA
_geom_hbond_distance_DH
_geom_hbond_distance_HA
_geom_hbond_distance_DA
_geom_hbond_publ_flag
C11 . H131 . O4 . 123 1.11 1.90 2.67(2) yes
